data_7051668
loop_
_publ_author_name
'Ali, Haslin Dato Paduka'
'Quinn, Susan J.'
'McCabe, Thomas'
'Kruger, Paul E.'
'Gunnlaugsson, Thorfinnur'

_publ_section_title
;
 Crystallographic, 1H NMR and CD studies of sterically strained
 thiourea anion receptors possessing two stereogenic centres
;
_journal_issue 4
_journal_name_full 'New Journal of Chemistry'
_journal_page_first 793
_journal_paper_doi 10.1039/b819638a
_journal_volume 33
_journal_year 2009
_chemical_formula_sum 'C54 H48 N4 O2 S4'
_chemical_formula_weight 913.20
_chemical_melting_point 454
_chemical_name_common Bis-((R),(S)-napthalenylethyl)thiourea
_chemical_name_systematic
;
?
;
_space_group_IT_number 36
_symmetry_cell_setting orthorhombic
_symmetry_space_group_name_Hall 'C 2c -2'
_symmetry_space_group_name_H-M 'C m c 21'
_atom_sites_solution_hydrogens geom
_atom_sites_solution_primary direct
_atom_sites_solution_secondary difmap
_audit_creation_method SHELXL-97
_cell_angle_alpha 90.00
_cell_angle_beta 90.00
_cell_angle_gamma 90.00
_cell_formula_units_Z 2
_cell_length_a 22.838(3)
_cell_length_b 10.8673(14)
_cell_length_c 10.1015(14)
_cell_measurement_temperature 396(2)
_cell_volume 2507.1(6)
_computing_cell_refinement 'Bruker Smart'
_computing_data_collection 'Bruker Smart'
_computing_data_reduction 'Bruker Saint'
_computing_molecular_graphics 'Bruker Shelxtl'
_computing_publication_material 'Bruker Shelxtl'
_computing_structure_refinement 'SHELXL-97 (Sheldrick, 1997)'
_computing_structure_solution 'SHELXS-97 (Sheldrick, 1990)'
_diffrn_ambient_temperature 396(2)
_diffrn_measured_fraction_theta_full 0.998
_diffrn_measured_fraction_theta_max 0.998
_diffrn_measurement_device_type 'Bruker Smart Apex'
_diffrn_measurement_method omega-scans
_diffrn_radiation_monochromator graphite
_diffrn_radiation_source 'fine-focus sealed tube'
_diffrn_radiation_type MoK\a
_diffrn_radiation_wavelength 0.71073
_diffrn_reflns_av_R_equivalents 0.0198
_diffrn_reflns_av_sigmaI/netI 0.0175
_diffrn_reflns_limit_h_max 27
_diffrn_reflns_limit_h_min -27
_diffrn_reflns_limit_k_max 12
_diffrn_reflns_limit_k_min -12
_diffrn_reflns_limit_l_max 11
_diffrn_reflns_limit_l_min -12
_diffrn_reflns_number 9651
_diffrn_reflns_theta_full 24.99
_diffrn_reflns_theta_max 24.99
_diffrn_reflns_theta_min 2.08
_exptl_absorpt_coefficient_mu 0.233
_exptl_absorpt_correction_T_max 1.000000
_exptl_absorpt_correction_T_min 0.805022
_exptl_absorpt_correction_type multi-scan
_exptl_absorpt_process_details 'Blessing, Acta Cryst. (1995) A51 33-38.'
_exptl_crystal_colour colourless
_exptl_crystal_density_diffrn 1.210
_exptl_crystal_density_method 'not measured'
_exptl_crystal_description plate
_exptl_crystal_F_000 960
_exptl_crystal_size_max 0.18
_exptl_crystal_size_mid 0.15
_exptl_crystal_size_min 0.04
_refine_diff_density_max 0.326
_refine_diff_density_min -0.183
_refine_diff_density_rms 0.042
_refine_ls_abs_structure_details 'Flack H D (1983), Acta Cryst. A39, 876-881'
_refine_ls_abs_structure_Flack 0.01(7)
_refine_ls_extinction_method none
_refine_ls_goodness_of_fit_ref 1.081
_refine_ls_hydrogen_treatment constr
_refine_ls_matrix_type full
_refine_ls_number_parameters 161
_refine_ls_number_reflns 2240
_refine_ls_number_restraints 1
_refine_ls_restrained_S_all 1.080
_refine_ls_R_factor_all 0.0304
_refine_ls_R_factor_gt 0.0302
_refine_ls_shift/su_max 0.000
_refine_ls_shift/su_mean 0.000
_refine_ls_structure_factor_coef Fsqd
_refine_ls_weighting_details 'calc w=1/[\s^2^(Fo^2^)+(0.0581P)^2^+0.4947P] where P=(Fo^2^+2Fc^2^)/3'
_refine_ls_weighting_scheme calc
_refine_ls_wR_factor_gt 0.0815
_refine_ls_wR_factor_ref 0.0817
_reflns_number_gt 2214
_reflns_number_total 2240
_reflns_threshold_expression >2sigma(I)
_cod_data_source_file b819638a.txt
_cod_data_source_block la113am
_cod_original_sg_symbol_H-M Cmc2(1)
_cod_database_code 7051668

loop_
_symmetry_equiv_pos_as_xyz
'x, y, z'
'-x, -y, z+1/2'
'x, -y, z+1/2'
'-x, y, z'
'x+1/2, y+1/2, z'
'-x+1/2, -y+1/2, z+1/2'
'x+1/2, -y+1/2, z+1/2'
'-x+1/2, y+1/2, z'

loop_
_atom_site_label
_atom_site_type_symbol
_atom_site_fract_x
_atom_site_fract_y
_atom_site_fract_z
_atom_site_U_iso_or_equiv
_atom_site_adp_type
_atom_site_occupancy
_atom_site_symmetry_multiplicity
_atom_site_calc_flag
_atom_site_refinement_flags
_atom_site_disorder_assembly
_atom_site_disorder_group
N1 N 0.54952(5) 0.66202(11) 1.07103(14) 0.0306(3) Uani 1 1 d . . .
H1 H 0.5465 0.5971 1.0228 0.037 Uiso 1 1 calc R . .
C3 C 0.61796(7) 0.85268(14) 0.87438(19) 0.0391(4) Uani 1 1 d . . .
H3 H 0.5916 0.8738 0.9408 0.047 Uiso 1 1 calc R . .
C5 C 0.65146(6) 0.66895(14) 1.00359(16) 0.0302(3) Uani 1 1 d . . .
C4 C 0.65405(6) 0.74686(14) 0.88979(16) 0.0322(3) Uani 1 1 d . . .
C8 C 0.73188(7) 0.61605(16) 0.80076(17) 0.0396(4) Uani 1 1 d . . .
H8 H 0.7592 0.5987 0.7351 0.047 Uiso 1 1 calc R . .
C13 C 0.62246(8) 0.6412(2) 1.24768(19) 0.0508(5) Uani 1 1 d . . .
H13A H 0.5947 0.6690 1.3124 0.076 Uiso 1 1 calc R . .
H13B H 0.6612 0.6653 1.2741 0.076 Uiso 1 1 calc R . .
H13C H 0.6206 0.5532 1.2408 0.076 Uiso 1 1 calc R . .
C9 C 0.69452(6) 0.71869(15) 0.78712(16) 0.0371(4) Uani 1 1 d . . .
C6 C 0.68729(6) 0.56855(14) 1.01017(17) 0.0349(3) Uani 1 1 d . . .
H6 H 0.6847 0.5162 1.0827 0.042 Uiso 1 1 calc R . .
C1 C 0.66046(8) 0.89303(19) 0.6610(2) 0.0563(5) Uani 1 1 d . . .
H1A H 0.6619 0.9410 0.5848 0.068 Uiso 1 1 calc R . .
C11 C 0.60812(7) 0.69859(14) 1.11390(15) 0.0327(4) Uani 1 1 d . . .
H11 H 0.6079 0.7881 1.1255 0.039 Uiso 1 1 calc R . .
C10 C 0.69628(7) 0.79295(17) 0.6728(2) 0.0484(4) Uani 1 1 d . . .
H10 H 0.7221 0.7736 0.6047 0.058 Uiso 1 1 calc R . .
S1 S 0.5000 0.86505(5) 1.16780(7) 0.0365(2) Uani 0.948(4) 2 d SP . .
C12 C 0.5000 0.72243(18) 1.10148(19) 0.0278(4) Uani 1 2 d S . .
C7 C 0.72828(6) 0.54245(15) 0.90893(18) 0.0404(4) Uani 1 1 d . . .
H7 H 0.7529 0.4746 0.9166 0.048 Uiso 1 1 calc R . .
C2 C 0.62165(8) 0.92369(17) 0.7626(2) 0.0505(5) Uani 1 1 d . . .
H2 H 0.5981 0.9930 0.7543 0.061 Uiso 1 1 calc R . .
S2 S 0.97238(4) 0.82777(8) 0.08376(9) 0.0361(3) Uani 0.455(3) 1 d P . .
O1 O 1.0000 0.92708(14) -0.00505(17) 0.0411(6) Uani 0.978(7) 2 d SP . .
C15 C 1.0000 0.8479(3) 0.2407(3) 0.0672(9) Uani 1 2 d S . .
C14 C 1.0000 0.6891(3) 0.0351(3) 0.0782(11) Uani 1 2 d S . .

loop_
_atom_site_aniso_label
_atom_site_aniso_U_11
_atom_site_aniso_U_22
_atom_site_aniso_U_33
_atom_site_aniso_U_23
_atom_site_aniso_U_13
_atom_site_aniso_U_12
N1 0.0251(6) 0.0282(6) 0.0384(7) -0.0014(5) -0.0010(5) -0.0003(5)
C3 0.0293(7) 0.0350(9) 0.0528(10) 0.0045(7) -0.0027(7) -0.0022(6)
C5 0.0223(7) 0.0321(7) 0.0361(7) -0.0012(6) -0.0049(6) -0.0028(5)
C4 0.0233(6) 0.0336(7) 0.0398(8) 0.0003(7) -0.0042(6) -0.0069(6)
C8 0.0290(8) 0.0447(9) 0.0449(9) -0.0141(7) 0.0004(7) -0.0044(6)
C13 0.0387(10) 0.0770(14) 0.0368(9) 0.0064(8) -0.0022(8) 0.0082(8)
C9 0.0263(7) 0.0411(8) 0.0438(9) -0.0050(7) -0.0016(7) -0.0103(6)
C6 0.0308(7) 0.0346(8) 0.0394(8) -0.0003(6) -0.0077(7) -0.0002(6)
C1 0.0498(10) 0.0614(11) 0.0578(11) 0.0248(11) -0.0031(11) -0.0154(9)
C11 0.0264(7) 0.0350(8) 0.0366(8) -0.0021(6) -0.0039(6) -0.0008(6)
C10 0.0399(9) 0.0591(10) 0.0463(9) 0.0059(10) 0.0043(8) -0.0161(8)
S1 0.0297(3) 0.0258(3) 0.0540(4) -0.0066(2) 0.000 0.000
C12 0.0283(10) 0.0274(10) 0.0277(10) 0.0042(8) 0.000 0.000
C7 0.0304(7) 0.0397(8) 0.0511(10) -0.0131(8) -0.0083(7) 0.0069(6)
C2 0.0396(9) 0.0420(9) 0.0699(12) 0.0204(9) -0.0062(9) -0.0056(7)
S2 0.0388(5) 0.0329(5) 0.0367(5) 0.0058(4) -0.0051(4) -0.0047(4)
O1 0.0603(11) 0.0276(9) 0.0355(9) 0.0025(7) 0.000 0.000
C15 0.102(3) 0.0673(19) 0.0319(14) 0.0028(12) 0.000 0.000
C14 0.151(4) 0.0284(13) 0.0557(18) -0.0005(12) 0.000 0.000

loop_
_atom_type_symbol
_atom_type_description
_atom_type_scat_dispersion_real
_atom_type_scat_dispersion_imag
_atom_type_scat_source
C C 0.0033 0.0016 'International Tables Vol C Tables 4.2.6.8 and 6.1.1.4'
H H 0.0000 0.0000 'International Tables Vol C Tables 4.2.6.8 and 6.1.1.4'
N N 0.0061 0.0033 'International Tables Vol C Tables 4.2.6.8 and 6.1.1.4'
O O 0.0106 0.0060 'International Tables Vol C Tables 4.2.6.8 and 6.1.1.4'
S S 0.1246 0.1234 'International Tables Vol C Tables 4.2.6.8 and 6.1.1.4'

loop_
_geom_angle_atom_site_label_1
_geom_angle_atom_site_label_2
_geom_angle_atom_site_label_3
_geom_angle
_geom_angle_site_symmetry_1
_geom_angle_site_symmetry_3
_geom_angle_publ_flag
C12 N1 C11 124.76(13) . . ?
C2 C3 C4 120.63(17) . . ?
C6 C5 C4 119.20(15) . . ?
C6 C5 C11 121.48(15) . . ?
C4 C5 C11 119.31(13) . . ?
C9 C4 C3 118.06(15) . . ?
C9 C4 C5 119.07(14) . . ?
C3 C4 C5 122.87(15) . . ?
C7 C8 C9 120.54(15) . . ?
C10 C9 C8 121.02(15) . . ?
C10 C9 C4 119.52(15) . . ?
C8 C9 C4 119.46(15) . . ?
C5 C6 C7 121.43(16) . . ?
C10 C1 C2 120.37(18) . . ?
N1 C11 C13 110.38(14) . . ?
N1 C11 C5 108.69(12) . . ?
C13 C11 C5 114.97(13) . . ?
C1 C10 C9 120.70(18) . . ?
N1 C12 N1 114.68(18) . 4_655 ?
N1 C12 S1 122.64(9) . . ?
N1 C12 S1 122.65(9) 4_655 . ?
C8 C7 C6 120.26(15) . . ?
C3 C2 C1 120.70(18) . . ?
S2 S2 O1 65.80(4) 4_755 . ?
S2 S2 C14 68.30(5) 4_755 . ?
O1 S2 C14 107.45(12) . . ?
S2 S2 C15 68.48(5) 4_755 . ?
O1 S2 C15 107.33(12) . . ?
C14 S2 C15 104.03(16) . . ?
S2 O1 S2 48.41(9) . 4_755 ?
S2 C15 S2 43.03(10) 4_755 . ?
S2 C14 S2 43.39(9) 4_755 . ?

loop_
_geom_bond_atom_site_label_1
_geom_bond_atom_site_label_2
_geom_bond_distance
_geom_bond_site_symmetry_2
_geom_bond_publ_flag
N1 C12 1.3433(16) . ?
N1 C11 1.4618(19) . ?
C3 C2 1.370(3) . ?
C3 C4 1.423(2) . ?
C5 C6 1.365(2) . ?
C5 C4 1.429(2) . ?
C5 C11 1.525(2) . ?
C4 C9 1.423(2) . ?
C8 C7 1.357(3) . ?
C8 C9 1.411(3) . ?
C13 C11 1.524(2) . ?
C9 C10 1.409(3) . ?
C6 C7 1.415(2) . ?
C1 C10 1.366(3) . ?
C1 C2 1.397(3) . ?
S1 C12 1.689(2) . ?
C12 N1 1.3433(17) 4_655 ?
S2 S2 1.2616(19) 4_755 ?
S2 O1 1.5386(17) . ?
S2 C14 1.706(3) . ?
S2 C15 1.720(3) . ?
O1 S2 1.5387(17) 4_755 ?
C15 S2 1.720(3) 4_755 ?
C14 S2 1.706(3) 4_755 ?

loop_
_geom_torsion_atom_site_label_1
_geom_torsion_atom_site_label_2
_geom_torsion_atom_site_label_3
_geom_torsion_atom_site_label_4
_geom_torsion
_geom_torsion_site_symmetry_1
_geom_torsion_site_symmetry_2
_geom_torsion_site_symmetry_3
_geom_torsion_site_symmetry_4
_geom_torsion_publ_flag
C2 C3 C4 C9 1.1(2) . . . . ?
C2 C3 C4 C5 -179.25(15) . . . . ?
C6 C5 C4 C9 -0.9(2) . . . . ?
C11 C5 C4 C9 -179.93(12) . . . . ?
C6 C5 C4 C3 179.46(14) . . . . ?
C11 C5 C4 C3 0.4(2) . . . . ?
C7 C8 C9 C10 -177.48(15) . . . . ?
C7 C8 C9 C4 1.9(2) . . . . ?
C3 C4 C9 C10 -2.1(2) . . . . ?
C5 C4 C9 C10 178.24(14) . . . . ?
C3 C4 C9 C8 178.54(14) . . . . ?
C5 C4 C9 C8 -1.1(2) . . . . ?
C4 C5 C6 C7 2.2(2) . . . . ?
C11 C5 C6 C7 -178.77(14) . . . . ?
C12 N1 C11 C13 88.46(19) . . . . ?
C12 N1 C11 C5 -144.60(16) . . . . ?
C6 C5 C11 N1 -102.77(15) . . . . ?
C4 C5 C11 N1 76.26(16) . . . . ?
C6 C5 C11 C13 21.5(2) . . . . ?
C4 C5 C11 C13 -159.48(15) . . . . ?
C2 C1 C10 C9 0.3(3) . . . . ?
C8 C9 C10 C1 -179.23(16) . . . . ?
C4 C9 C10 C1 1.4(2) . . . . ?
C11 N1 C12 N1 -169.27(11) . . . 4_655 ?
C11 N1 C12 S1 12.8(2) . . . . ?
C9 C8 C7 C6 -0.6(2) . . . . ?
C5 C6 C7 C8 -1.5(2) . . . . ?
C4 C3 C2 C1 0.6(3) . . . . ?
C10 C1 C2 C3 -1.4(3) . . . . ?
C14 S2 O1 S2 -55.52(10) . . . 4_755 ?
C15 S2 O1 S2 55.85(11) . . . 4_755 ?
O1 S2 C15 S2 -54.23(11) . . . 4_755 ?
C14 S2 C15 S2 59.46(10) . . . 4_755 ?
O1 S2 C14 S2 54.02(10) . . . 4_755 ?
C15 S2 C14 S2 -59.58(10) . . . 4_755 ?
